data_1567670
loop_
_publ_author_name
'Luo, Zhenghui'
'Gao, Yuan'
'Lai, Hanjian'
'Li, Yuxiang'
'Wu, Ziang'
'Chen, Zhanxiang'
'Sun, Rui'
'Ren, Jiaqi'
'Zhang, Cai&#x2019;e'
'He, Feng'
'Woo, HanYoung'
'Min, Jie'
'Yang, Chuluo'

_publ_section_title
;
 Asymmetric side-chain substitution enables a 3D network acceptor with
 hydrogen bond assisted crystal packing and enhanced electronic coupling
 for efficient organic solar cells
;
_journal_issue 11
_journal_name_full 'Energy &amp; Environmental Science'
_journal_page_first 4601
_journal_page_last 4611
_journal_paper_doi 10.1039/D2EE01848A
_journal_volume 15
_journal_year 2022
_chemical_formula_moiety '1.008(C60 H10 F4 N8 O2 S5)'
_chemical_formula_sum 'C58 H44 F0.5 N16 O4.5 S5'
_chemical_formula_weight 1206.89
_space_group_crystal_system triclinic
_space_group_IT_number 2
_space_group_name_Hall '-P 1'
_space_group_name_H-M_alt 'P -1'
_atom_sites_solution_hydrogens geom
_audit_block_doi 10.5517/ccdc.csd.cc2bzdmc
_audit_creation_date 2022-02-28
_audit_creation_method
;
Olex2 1.3
(compiled 2020.11.12 svn.r5f609507 for OlexSys, GUI svn.r6408)
;
_audit_update_record
;
2022-05-22 deposited with the CCDC.	2022-09-21 downloaded from the CCDC.
;
_cell_angle_alpha 70.475(7)
_cell_angle_beta 86.756(7)
_cell_angle_gamma 80.476(7)
_cell_formula_units_Z 4
_cell_length_a 13.457(2)
_cell_length_b 23.140(4)
_cell_length_c 30.127(5)
_cell_measurement_reflns_used 9422
_cell_measurement_temperature 100(2)
_cell_measurement_theta_max 50.80
_cell_measurement_theta_min 2.96
_cell_volume 8720(2)
_computing_cell_refinement 'SAINT V8.40B (?, 2016)'
_computing_data_reduction 'SAINT V8.40B (?, 2016)'
_computing_molecular_graphics 'Olex2 1.3 (Dolomanov et al., 2009)'
_computing_publication_material 'Olex2 1.3 (Dolomanov et al., 2009)'
_computing_structure_refinement 'SHELXL 2018/3 (Sheldrick, 2015)'
_computing_structure_solution 'SHELXT 2018/2 (Sheldrick, 2018)'
_diffrn_ambient_temperature 100.0
_diffrn_measured_fraction_theta_full 0.894
_diffrn_measured_fraction_theta_max 0.894
_diffrn_measurement_device_type 'Bruker APEX-II CCD'
_diffrn_measurement_method '\f and \w scans'
_diffrn_radiation_type CuK\a
_diffrn_radiation_wavelength 1.54178
_diffrn_reflns_av_R_equivalents 0.0727
_diffrn_reflns_av_unetI/netI 0.0614
_diffrn_reflns_Laue_measured_fraction_full 0.894
_diffrn_reflns_Laue_measured_fraction_max 0.894
_diffrn_reflns_limit_h_max 13
_diffrn_reflns_limit_h_min -13
_diffrn_reflns_limit_k_max 22
_diffrn_reflns_limit_k_min -23
_diffrn_reflns_limit_l_max 30
_diffrn_reflns_limit_l_min -30
_diffrn_reflns_number 88338
_diffrn_reflns_point_group_measured_fraction_full 0.894
_diffrn_reflns_point_group_measured_fraction_max 0.894
_diffrn_reflns_theta_full 51.679
_diffrn_reflns_theta_max 51.679
_diffrn_reflns_theta_min 2.051
_diffrn_standards_number 0
_exptl_absorpt_coefficient_mu 1.581
_exptl_absorpt_correction_T_max 0.7501
_exptl_absorpt_correction_T_min 0.4859
_exptl_absorpt_correction_type none
_exptl_absorpt_process_details
;
SADABS-2016/2 (Bruker,2016/2) was used for absorption correction.
wR2(int) was 0.1509 before and 0.1100 after correction.
The Ratio of minimum to maximum transmission is 0.6478.
The \l/2 correction factor is Not present.
;
_exptl_crystal_density_diffrn 0.919
_exptl_crystal_description needle
_exptl_crystal_F_000 2498
_refine_diff_density_max 1.187
_refine_diff_density_min -0.720
_refine_diff_density_rms 0.117
_refine_ls_extinction_method none
_refine_ls_goodness_of_fit_ref 0.899
_refine_ls_hydrogen_treatment constr
_refine_ls_matrix_type full
_refine_ls_number_parameters 1231
_refine_ls_number_reflns 17206
_refine_ls_number_restraints 438
_refine_ls_restrained_S_all 0.904
_refine_ls_R_factor_all 0.2085
_refine_ls_R_factor_gt 0.1764
_refine_ls_shift/su_max 0.000
_refine_ls_shift/su_mean 0.000
_refine_ls_structure_factor_coef Fsqd
_refine_ls_weighting_details 'w=1/[\s^2^(Fo^2^)+(0.2000P)^2^+120.0000P] where P=(Fo^2^+2Fc^2^)/3'
_refine_ls_weighting_scheme calc
_refine_ls_wR_factor_gt 0.4153
_refine_ls_wR_factor_ref 0.4480
_reflns_Friedel_coverage 0.000
_reflns_number_gt 12666
_reflns_number_total 17206
_reflns_threshold_expression 'I > 2\s(I)'
_cod_data_source_file d2ee01848a2.cif
_cod_data_source_block 6
_cod_depositor_comments 'Adding full bibliography for 1567669--1567670.cif.'
_cod_original_formula_sum 'C58 H44 F0.50 N16 O4.50 S5'
_cod_database_code 1567670
_shelx_shelxl_version_number 2018/3
_shelx_space_group_comment
;
The symmetry employed for this shelxl refinement is uniquely defined
by the following loop, which should always be used as a source of
symmetry information in preference to the above space-group names.
They are only intended as comments.
;
_olex2_refinement_description
;
1. Fixed Uiso
 At 1.2 times of:
  All C(H) groups
2. Restrained distances
 C79-C78
 1.4 with sigma of 0.02
 C81-C82
 1.4 with sigma of 0.02
 C77-C75
 1.4 with sigma of 0.02
 C83-C84 = C83-C82 = C81-C82 = C81-C80 = C79-C80
 1.39 with sigma of 0.02
 N15-C85
 1.2 with sigma of 0.02
 C85-C119
 1.54 with sigma of 0.02
 F3AA-C82 = F2AA-C81 = F1AA-C15 = F2-C16
 1.38 with sigma of 0.02
 C75-C74
 1.4 with sigma of 0.02
 C72-C10
 1.39 with sigma of 0.02
 C76-C119
 1.39 with sigma of 0.02
 C120-C119
 1.54 with sigma of 0.02
 C85-C119 = C120-C119
 1.4 with sigma of 0.02
 N16-C120
 1.15 with sigma of 0.02
 O4-C78
 1.2 with sigma of 0.02
 F3AA-C82 = F2AA-C81
 1.35 with sigma of 0.02
 C57-C53
 1.543 with sigma of 0.02
 C18-C117 = C1A-C117
 1.45 with sigma of 0.02
 C59-C58
 1.47 with sigma of 0.02
 C35-C34 = C9-C34
 1.54 with sigma of 0.02
 C9-C21 = C9-C36
 1.38 with sigma of 0.02
 C9-C21
 1.38 with sigma of 0.1
 N8-C59
 1.15 with sigma of 0.02
 N3-C7 = N3-C1
 1.38 with sigma of 0.02
 C84-C82
 2.33 with sigma of 0.04
 C79-C81
 2.33 with sigma of 0.04
 C83-C81
 2.33 with sigma of 0.04
 C84-C81
 2.78 with sigma of 0.04
 C120-C84
 3 with sigma of 0.04
 C85-C77
 3 with sigma of 0.04
 C120-C83
 3 with sigma of 0.04
 C76-C120
 2.46 with sigma of 0.04
 C14-F1AA
 2.3 with sigma of 0.04
 C58-N8
 2.7 with sigma of 0.04
3. Rigid bond restraints
 C16, C17
 with sigma for 1-2 distances of 0.01 and sigma for 1-3 distances of 0.01
 C103, C104
 with sigma for 1-2 distances of 0.01 and sigma for 1-3 distances of 0.01
4. Uiso/Uaniso restraints and constraints
C80 \\sim C83 \\sim C79 \\sim C81 \\sim C82 \\sim C84: within 2A with sigma of
0.04 and sigma for terminal atoms of 0.08 within 2A
C120 \\sim C85 \\sim N15 \\sim C119 \\sim C76: within 2A with sigma of 0.04 and
sigma for terminal atoms of 0.08 within 2A
C120 \\sim N16: within 2A with sigma of 0.04 and sigma for terminal atoms of
0.08 within 2A
C119 \\sim N16: within 2A with sigma of 0.04 and sigma for terminal atoms of
0.08 within 2A
C51 \\sim C56 \\sim C55 \\sim C54 \\sim C53 \\sim C52 \\sim C50: within 2A with
sigma of 0.04 and sigma for terminal atoms of 0.08 within 2A
C99 \\sim C104 \\sim C103 \\sim C102 \\sim C101 \\sim C100 \\sim C98: within 2A
with sigma of 0.04 and sigma for terminal atoms of 0.08 within 2A
Uanis(F2AA) \\sim Ueq, Uanis(C81) \\sim Ueq, Uanis(C82) \\sim Ueq, Uanis(F3AA)
\\sim Ueq, Uanis(C83) \\sim Ueq, Uanis(C80) \\sim Ueq, Uanis(C79) \\sim Ueq,
Uanis(C78) \\sim Ueq, Uanis(C77) \\sim Ueq, Uanis(C76) \\sim Ueq, Uanis(C75)
\\sim Ueq, Uanis(C119) \\sim Ueq, Uanis(C120) \\sim Ueq, Uanis(N16) \\sim Ueq,
Uanis(N15) \\sim Ueq, Uanis(C85) \\sim Ueq: with sigma of 0.05 and sigma for
terminal atoms of 0.02
Uanis(N1) \\sim Ueq, Uanis(C118) \\sim Ueq, Uanis(C58) \\sim Ueq, Uanis(C59)
\\sim Ueq, Uanis(N8) \\sim Ueq, Uanis(C19) \\sim Ueq, Uanis(C22) \\sim Ueq,
Uanis(C12) \\sim Ueq, Uanis(C14) \\sim Ueq, Uanis(C15) \\sim Ueq, Uanis(C16)
\\sim Ueq, Uanis(F2) \\sim Ueq, Uanis(F1AA) \\sim Ueq, Uanis(C17) \\sim Ueq,
Uanis(C18) \\sim Ueq, Uanis(C9) \\sim Ueq: with sigma of 0.05 and sigma for
terminal atoms of 0.1
Uanis(N11) \\sim Ueq, Uanis(C10) \\sim Ueq, Uanis(C72) \\sim Ueq, Uanis(C73)
\\sim Ueq, Uanis(C11) \\sim Ueq: with sigma of 0.05 and sigma for terminal
atoms of 0.1
Uanis(C22) \\sim Ueq, Uanis(C23) \\sim Ueq: with sigma of 0.05 and sigma for
terminal atoms of 0.1
Uanis(C22) \\sim Ueq: with sigma of 0.01 and sigma for terminal atoms of 0.02
Uanis(C29) \\sim Ueq: with sigma of 0.01 and sigma for terminal atoms of 0.02
Uanis(C65) \\sim Ueq: with sigma of 0.01 and sigma for terminal atoms of 0.02
Uanis(C59) \\sim Ueq, Uanis(N8) \\sim Ueq, Uanis(C118) \\sim Ueq, Uanis(N1)
\\sim Ueq: with sigma of 0.05 and sigma for terminal atoms of 0.1
5.a Aromatic/amide H refined with riding coordinates:
 C14(H14), C17(H17), C20(H20), C26(H26), C28(H28), C31(H31), C52(H52),
 C54(H54), C55(H55), C56(H56), C61(H61), C64(H64), C68(H68), C75(H75), C80(H80),
  C83(H83), C100(H100), C102(H102), C103(H103), C104(H104)
5.b Fitted hexagon refined as free rotating group:
 C1(C2,C3,C4,C5,C6), C12(C14,C15,C16,C17,C18), C28(C29,C30,C31,C32,C33),
 C51(C52,C53,C54,C55,C56), C60(C61,C62,C63,C64,C65), C79(C80,C81,C82,C83,C84),
 C86(C87,C88,C89,C90,C91), C99(C100,C101,C102,C103,C104)
;
_olex2_submission_special_instructions 'No special instructions were received'

loop_
_space_group_symop_operation_xyz
'x, y, z'
'-x, -y, -z'

loop_
_atom_site_label
_atom_site_type_symbol
_atom_site_fract_x
_atom_site_fract_y
_atom_site_fract_z
_atom_site_U_iso_or_equiv
_atom_site_adp_type
_atom_site_occupancy
_atom_site_site_symmetry_order
_atom_site_calc_flag
_atom_site_refinement_flags_posn
_atom_site_refinement_flags_adp
_atom_site_refinement_flags_occupancy
_atom_site_disorder_assembly
_atom_site_disorder_group
S1 S 0.6321(3) 0.51196(17) 0.44289(13) 0.0940(11) Uani 1 1 d . . . . .
S2 S 0.6199(3) 0.90843(17) 0.15394(11) 0.0836(10) Uani 1 1 d . . . . .
S3 S 0.6186(3) 0.88626(18) 0.44815(13) 0.0917(11) Uani 1 1 d . . . . .
S4 S 0.6165(3) 0.97721(17) 0.26725(12) 0.0871(10) Uani 1 1 d . . . . .
S5 S 0.6271(3) 0.64845(18) 0.50574(12) 0.0974(12) Uani 1 1 d . . . . .
S6 S 0.8797(3) 0.95833(18) 0.15453(11) 0.0858(10) Uani 1 1 d . . . . .
S7 S 0.8705(3) 1.1043(2) 0.44387(16) 0.1077(13) Uani 1 1 d . . . . .
S8 S 0.8699(3) 0.7277(2) 0.44992(14) 0.1034(13) Uani 1 1 d . . . . .
S9 S 0.8800(3) 0.79265(18) 0.26831(12) 0.0903(11) Uani 1 1 d . . . . .
S10 S 0.8679(3) 0.9149(2) 0.50734(14) 0.1127(14) Uani 1 1 d . . . . .
F0AA F 0.8697(6) 1.1124(5) -0.1590(3) 0.143(4) Uani 1 1 d . . . . .
F1 F 0.6277(6) 1.0227(5) -0.1593(3) 0.141(4) Uani 1 1 d . . . . .
O1 O 0.6439(6) 0.9046(5) 0.0650(3) 0.097(3) Uani 1 1 d . . . . .
F6 F 0.6658(8) 0.9023(6) -0.1130(3) 0.147(4) Uani 1 1 d . . . . .
O2 O 0.8561(7) 1.0396(5) 0.0656(3) 0.096(3) Uani 1 1 d . . . . .
F8 F 0.8316(8) 1.1941(5) -0.1119(3) 0.143(4) Uani 1 1 d . . . . .
N1 N 0.5960(17) 0.3543(11) 0.6471(7) 0.166(8) Uani 1 1 d . U . . .
N2 N 0.6321(7) 0.6771(5) 0.3720(3) 0.073(3) Uani 1 1 d . . . . .
C1 C 0.6221(6) 0.7957(4) 0.3276(2) 0.073(4) Uani 1 1 d DG . . . .
C2 C 0.6194(6) 0.8526(3) 0.3342(3) 0.068(3) Uani 1 1 d G . . . .
C3 C 0.6181(6) 0.8557(3) 0.3796(3) 0.071(3) Uani 1 1 d G . . . .
C4 C 0.6195(5) 0.8019(4) 0.4182(2) 0.074(4) Uani 1 1 d G . . . .
C5 C 0.6222(5) 0.7450(3) 0.4116(2) 0.070(4) Uani 1 1 d G . . . .
C6 C 0.6235(5) 0.7419(3) 0.3663(3) 0.074(4) Uani 1 1 d G . . . .
N3 N 0.6200(7) 0.8064(5) 0.2788(3) 0.072(3) Uani 1 1 d D . . . .
C7 C 0.6175(8) 0.8661(6) 0.2594(4) 0.064(3) Uani 1 1 d D . . . .
C8 C 0.6128(7) 1.0178(7) 0.0397(6) 0.076(4) Uani 1 1 d . . . . .
O3 O 0.6320(12) 0.4021(7) 0.4327(6) 0.147(5) Uani 1 1 d . . . . .
C9 C 0.6342(9) 0.5194(5) 0.5251(4) 0.073(4) Uani 1 1 d D U . . .
N4 N 0.6174(7) 0.8130(5) 0.4613(4) 0.080(3) Uani 1 1 d . . . . .
C13 C 0.6508(11) 0.6417(7) 0.3387(5) 0.097(4) Uiso 1 1 d . . . . .
N5 N 0.5235(15) 1.1807(8) 0.0411(6) 0.142(6) Uani 1 1 d . . . . .
N6 N 0.5672(15) 1.2032(7) -0.1018(5) 0.167(7) Uani 1 1 d . . . . .
N7 N 0.6183(7) 0.9085(5) 0.3900(4) 0.081(3) Uani 1 1 d . . . . .
N8 N 0.6218(10) 0.1590(7) 0.6396(8) 0.199(10) Uani 1 1 d D U . . .
N9 N 0.8807(7) 0.9523(6) 0.2787(4) 0.090(3) Uani 1 1 d . . . . .
N10 N 0.8703(7) 1.0028(6) 0.3745(4) 0.082(3) Uani 1 1 d . . . . .
C10 C 0.8722(7) 0.9309(9) 0.4472(4) 0.082(5) Uani 1 1 d D U . . .
N11 N 0.8693(7) 0.7897(6) 0.4651(6) 0.118(5) Uani 1 1 d . U . . .
N12 N 0.8733(7) 0.7557(6) 0.3933(4) 0.088(3) Uani 1 1 d . . . . .
N13 N 0.9330(12) 0.8908(9) -0.1021(6) 0.157(7) Uani 1 1 d . . . . .
N14 N 0.9805(15) 0.7787(9) 0.0442(6) 0.144(6) Uani 1 1 d . . . . .
C11 C 0.8661(8) 0.9915(7) 0.4992(6) 0.081(4) Uani 1 1 d . U . . .
O4 O 0.8766(13) 1.2217(6) 0.4317(6) 0.175(6) Uani 1 1 d D . . . .
C12 C 0.6256(9) 0.2606(7) 0.5151(5) 0.123(6) Uani 1 1 d G U . . .
C14 C 0.6213(9) 0.1979(6) 0.5250(5) 0.152(8) Uani 1 1 d DG U . . .
H14 H 0.619524 0.171361 0.556739 0.182 Uiso 1 1 calc R U . . .
C15 C 0.6196(9) 0.1741(5) 0.4884(7) 0.130(7) Uani 1 1 d DG U . . .
C16 C 0.6222(10) 0.2129(7) 0.4420(6) 0.178(10) Uani 1 1 d DG U . . .
C17 C 0.6265(10) 0.2756(7) 0.4321(5) 0.142(7) Uani 1 1 d G U . . .
H17 H 0.628295 0.302138 0.400318 0.170 Uiso 1 1 calc R U . . .
C18 C 0.6282(9) 0.2994(5) 0.4686(6) 0.157(9) Uani 1 1 d DG U . . .
C19 C 0.6232(11) 0.2979(7) 0.5448(7) 0.110(6) Uani 1 1 d . U . . .
C1A C 0.6274(10) 0.3579(7) 0.5147(6) 0.097(5) Uani 1 1 d D . . . .
C20 C 0.6309(8) 0.4121(8) 0.5279(5) 0.091(4) Uani 1 1 d . . . . .
H20 H 0.632302 0.401649 0.561185 0.109 Uiso 1 1 calc R U . . .
C21 C 0.6329(8) 0.4774(6) 0.5050(5) 0.081(4) Uani 1 1 d D . . . .
C22 C 0.6306(8) 0.5819(6) 0.4488(5) 0.071(3) Uani 1 1 d . U . . .
C23 C 0.6302(7) 0.6419(7) 0.4205(4) 0.073(4) Uani 1 1 d . U . . .
C24 C 0.6196(9) 0.9102(7) 0.2091(5) 0.097(5) Uani 1 1 d . . . . .
C25 C 0.6171(10) 0.9876(7) 0.1315(5) 0.083(4) Uani 1 1 d . . . . .
C26 C 0.6143(8) 1.0248(6) 0.0829(5) 0.078(4) Uani 1 1 d . . . . .
H26 H 0.613058 1.067208 0.079595 0.094 Uiso 1 1 calc R U . . .
C27 C 0.6007(9) 1.0587(9) -0.0062(5) 0.088(4) Uani 1 1 d . . . . .
C28 C 0.6148(6) 1.0478(5) -0.0890(4) 0.106(6) Uani 1 1 d G . . . .
H28 H 0.601493 1.091003 -0.106143 0.127 Uiso 1 1 calc R U . . .
C29 C 0.6185(6) 1.0275(5) -0.0401(4) 0.085(4) Uani 1 1 d G U . . .
C30 C 0.6379(6) 0.9644(6) -0.0150(2) 0.091(5) Uani 1 1 d G . . . .
C31 C 0.6537(7) 0.9216(4) -0.0389(4) 0.127(7) Uani 1 1 d G . . . .
H31 H 0.666954 0.878399 -0.021732 0.152 Uiso 1 1 calc R U . . .
C32 C 0.6499(8) 0.9419(6) -0.0878(4) 0.123(6) Uani 1 1 d G . . . .
C33 C 0.6305(7) 1.0050(7) -0.1128(2) 0.120(7) Uani 1 1 d G . . . .
C34 C 0.6292(14) 0.5038(8) 0.5801(5) 0.126(6) Uiso 1 1 d D . . . .
C35 C 0.7322(18) 0.4747(13) 0.6038(10) 0.217(11) Uiso 1 1 d D . . . .
C36 C 0.6290(8) 0.5768(5) 0.4969(4) 0.070(3) Uani 1 1 d D . . . .
C37 C 0.6266(7) 0.6855(5) 0.4465(4) 0.065(3) Uani 1 1 d . . . . .
C38 C 0.6188(8) 0.8986(5) 0.2903(4) 0.066(3) Uani 1 1 d . . . . .
C39 C 0.6142(9) 0.9732(6) 0.2087(5) 0.085(4) Uani 1 1 d . . . . .
C40 C 0.7848(18) 0.6349(11) 0.3329(8) 0.173(8) Uiso 1 1 d . . . . .
C41 C 0.6103(12) 0.7626(7) 0.2485(6) 0.109(5) Uiso 1 1 d . . . . .
C42 C 0.5066(13) 0.7488(8) 0.2499(6) 0.117(5) Uiso 1 1 d . . . . .
C43 C 0.521(2) 0.6978(13) 0.2189(10) 0.204(10) Uiso 1 1 d . . . . .
C44 C 0.4363(18) 0.8092(11) 0.2314(8) 0.161(8) Uiso 1 1 d . . . . .
C45 C 0.321(3) 0.7934(16) 0.2311(13) 0.262(15) Uiso 1 1 d . . . . .
C46 C 0.6310(9) 0.9559(9) 0.0349(4) 0.087(5) Uani 1 1 d . . . . .
C47 C 0.5808(11) 1.1240(10) -0.0170(6) 0.102(5) Uani 1 1 d . . . . .
C48 C 0.5450(17) 1.1557(9) 0.0142(7) 0.117(7) Uani 1 1 d . . . . .
C49 C 0.5734(13) 1.1679(9) -0.0640(7) 0.133(7) Uani 1 1 d . . . . .
C50 C 0.6166(11) 1.0167(6) 0.1645(6) 0.091(4) Uani 1 1 d . U . . .
C51 C 0.6244(11) 1.0825(5) 0.1588(4) 0.108(5) Uani 1 1 d G U . . .
C52 C 0.7045(9) 1.1092(7) 0.1337(4) 0.119(5) Uani 1 1 d G U . . .
H52 H 0.751974 1.086426 0.118771 0.142 Uiso 1 1 calc R U . . .
C53 C 0.7151(11) 1.1693(7) 0.1303(5) 0.144(6) Uani 1 1 d DG U . . .
C54 C 0.6457(15) 1.2026(5) 0.1521(6) 0.185(9) Uani 1 1 d G U . . .
H54 H 0.652934 1.243690 0.149848 0.222 Uiso 1 1 calc R U . . .
C55 C 0.5656(13) 1.1760(7) 0.1773(6) 0.196(9) Uani 1 1 d G U . . .
H55 H 0.518100 1.198769 0.192178 0.235 Uiso 1 1 calc R U . . .
C56 C 0.5549(10) 1.1159(8) 0.1806(5) 0.188(9) Uani 1 1 d G U . . .
H56 H 0.500201 1.097677 0.197805 0.225 Uiso 1 1 calc R U . . .
C57 C 0.800(2) 1.2002(14) 0.0988(10) 0.241(13) Uiso 1 1 d D . . . .
C58 C 0.6213(13) 0.2758(7) 0.5922(9) 0.134(7) Uani 1 1 d D U . . .
C59 C 0.6218(10) 0.2100(7) 0.6241(8) 0.146(8) Uani 1 1 d D U . . .
C60 C 0.8816(6) 1.0056(4) -0.0392(3) 0.097(5) Uani 1 1 d G . . . .
C61 C 0.8846(6) 1.0278(6) -0.0881(3) 0.081(4) Uani 1 1 d G . . . .
H61 H 0.898281 0.999527 -0.105254 0.097 Uiso 1 1 calc R U . . .
C62 C 0.8677(7) 1.0913(6) -0.1120(3) 0.116(6) Uani 1 1 d G . . . .
C63 C 0.8477(8) 1.1327(4) -0.0869(4) 0.113(5) Uani 1 1 d G . . . .
C64 C 0.8447(7) 1.1105(5) -0.0380(4) 0.113(6) Uani 1 1 d G . . . .
H64 H 0.831101 1.138716 -0.020874 0.136 Uiso 1 1 calc R U . . .
C65 C 0.8617(6) 1.0469(6) -0.0141(3) 0.080(4) Uani 1 1 d G U . . .
C66 C 0.8990(11) 0.9416(9) -0.0057(5) 0.102(5) Uani 1 1 d . . . . .
C67 C 0.8854(8) 0.9480(8) 0.0415(5) 0.081(4) Uani 1 1 d . . . . .
C68 C 0.8861(10) 0.9014(7) 0.0844(6) 0.092(4) Uani 1 1 d . . . . .
H68 H 0.889763 0.861458 0.081567 0.111 Uiso 1 1 calc R U . . .
C69 C 0.8824(10) 0.9002(10) 0.1312(5) 0.111(6) Uani 1 1 d . . . . .
C70 C 0.8820(9) 0.9071(6) 0.2120(5) 0.075(3) Uani 1 1 d . . . . .
C71 C 0.8804(9) 0.9089(6) 0.2578(5) 0.071(3) Uani 1 1 d . . . . .
C72 C 0.8709(8) 0.9916(8) 0.4241(6) 0.086(4) Uani 1 1 d D U . . .
C73 C 0.8709(8) 1.0282(8) 0.4508(5) 0.085(4) Uani 1 1 d . U . . .
C74 C 0.8650(10) 1.0867(10) 0.5070(8) 0.122(7) Uani 1 1 d D . . . .
C75 C 0.8737(10) 1.1332(10) 0.5285(8) 0.143(8) Uani 1 1 d D U . . .
H75 H 0.879402 1.114086 0.561711 0.172 Uiso 1 1 calc R U . . .
C76 C 0.8763(13) 1.2299(10) 0.5448(8) 0.144(7) Uani 1 1 d D U . . .
C77 C 0.8766(10) 1.1969(10) 0.5167(8) 0.134(7) Uani 1 1 d D U . . .
C78 C 0.8777(18) 1.2338(10) 0.4676(9) 0.159(9) Uani 1 1 d D U . . .
C79 C 0.8810(11) 1.2927(7) 0.4706(8) 0.185(9) Uani 1 1 d DG U . . .
C80 C 0.8857(13) 1.3472(10) 0.4332(6) 0.216(10) Uani 1 1 d DG U . . .
H80 H 0.888023 1.346668 0.401762 0.259 Uiso 1 1 calc R U . . .
C81 C 0.8868(13) 1.4025(7) 0.4418(7) 0.213(10) Uani 1 1 d DG U . . .
C82 C 0.8833(11) 1.4033(6) 0.4878(8) 0.182(9) Uani 1 1 d DG U . . .
C83 C 0.8787(11) 1.3488(9) 0.5252(6) 0.186(8) Uani 1 1 d DG U . . .
H83 H 0.876336 1.349404 0.556606 0.223 Uiso 1 1 calc R U . . .
C84 C 0.8775(11) 1.2936(7) 0.5166(6) 0.174(8) Uani 1 1 d DG U . . .
C85 C 0.8814(12) 1.1473(10) 0.6253(6) 0.120(6) Uani 1 1 d D U . . .
N15 N 0.8854(14) 1.0950(9) 0.6464(7) 0.153(6) Uani 1 1 d D U . . .
C86 C 0.8706(6) 0.8990(5) 0.4142(2) 0.082(4) Uani 1 1 d G . . . .
C87 C 0.8720(6) 0.8368(4) 0.4197(2) 0.073(3) Uani 1 1 d G . . . .
C88 C 0.8746(6) 0.8180(3) 0.3803(3) 0.074(4) Uani 1 1 d G . . . .
C89 C 0.8757(6) 0.8614(4) 0.3354(3) 0.080(4) Uani 1 1 d G . . . .
C90 C 0.8743(6) 0.9236(4) 0.3299(2) 0.074(3) Uani 1 1 d G . . . .
C91 C 0.8717(6) 0.9424(4) 0.3693(3) 0.076(4) Uani 1 1 d G . . . .
C92 C 0.8773(8) 0.8503(7) 0.2902(5) 0.076(4) Uani 1 1 d . . . . .
C93 C 0.8820(11) 0.8469(6) 0.2109(5) 0.085(4) Uani 1 1 d . . . . .
C94 C 0.8703(7) 1.0148(10) 0.0356(4) 0.091(6) Uani 1 1 d . . . . .
C95 C 0.9255(11) 0.8855(11) -0.0150(6) 0.110(6) Uani 1 1 d . . . . .
C96 C 0.9293(15) 0.8900(10) -0.0637(7) 0.139(7) Uani 1 1 d . . . . .
C97 C 0.9552(15) 0.8245(12) 0.0193(7) 0.112(6) Uani 1 1 d . . . . .
C98 C 0.8790(10) 0.8396(8) 0.1653(5) 0.088(4) Uani 1 1 d . U . . .
C99 C 0.8752(10) 0.7805(5) 0.1604(4) 0.113(5) Uani 1 1 d G U . . .
C100 C 0.7935(9) 0.7743(6) 0.1370(4) 0.113(5) Uani 1 1 d G U . . .
H100 H 0.744892 0.809552 0.122467 0.136 Uiso 1 1 calc R U . . .
C101 C 0.7829(10) 0.7165(8) 0.1349(5) 0.149(7) Uani 1 1 d G U . . .
C102 C 0.8541(14) 0.6649(6) 0.1561(6) 0.193(9) Uani 1 1 d G U . . .
H102 H 0.846829 0.625440 0.154691 0.231 Uiso 1 1 calc R U . . .
C103 C 0.9357(12) 0.6711(6) 0.1795(5) 0.198(9) Uani 1 1 d G U . . .
H103 H 0.984357 0.635817 0.194057 0.238 Uiso 1 1 calc R U . . .
C104 C 0.9463(9) 0.7288(8) 0.1816(4) 0.152(7) Uani 1 1 d G U . . .
H104 H 1.002154 0.733063 0.197629 0.182 Uiso 1 1 calc R U . . .
C105 C 0.691(2) 0.7098(13) 0.1027(10) 0.198(10) Uiso 1 1 d . . . . .
C106 C 0.8819(12) 1.0222(8) 0.2492(6) 0.105(5) Uiso 1 1 d . . . . .
C107 C 0.9921(13) 1.0344(8) 0.2491(6) 0.120(5) Uiso 1 1 d . . . . .
C108 C 0.9687(18) 1.1064(11) 0.2200(9) 0.177(9) Uiso 1 1 d . . . . .
C109 C 1.0646(17) 0.9874(10) 0.2322(8) 0.162(8) Uiso 1 1 d . . . . .
C110 C 0.8476(13) 1.0660(8) 0.3411(6) 0.119(5) Uiso 1 1 d . . . . .
C111 C 0.7105(19) 1.0787(12) 0.3284(9) 0.180(9) Uiso 1 1 d . . . . .
C112 C 0.651(3) 1.0671(14) 0.3706(12) 0.220(12) Uiso 1 1 d . . . . .
C113 C 0.541(2) 1.0805(13) 0.3548(10) 0.198(10) Uiso 1 1 d . . . . .
C114 C 0.8665(10) 1.0239(12) 0.5282(5) 0.111(6) Uani 1 1 d . . . . .
C115 C 0.8640(18) 0.9936(10) 0.5848(8) 0.161(8) Uiso 1 1 d . . . . .
C116 C 0.7551(18) 1.0120(11) 0.6005(8) 0.171(8) Uiso 1 1 d . . . . .
C117 C 0.6299(12) 0.3637(8) 0.4637(8) 0.112(7) Uani 1 1 d D . . . .
C118 C 0.6105(14) 0.3184(10) 0.6251(9) 0.134(9) Uani 1 1 d . U . . .
F1AA F 0.6127(7) 0.1145(5) 0.4987(6) 0.214(7) Uani 1 1 d D U . . .
F2 F 0.6207(13) 0.1895(6) 0.4071(6) 0.233(8) Uani 1 1 d D U . . .
C119 C 0.8761(12) 1.2100(9) 0.5931(8) 0.146(7) Uani 1 1 d D U . . .
F3AA F 0.8877(13) 1.4563(7) 0.4989(7) 0.252(7) Uani 1 1 d D U . . .
F2AA F 0.8913(14) 1.4571(7) 0.4052(6) 0.256(8) Uani 1 1 d D U . . .
C120 C 0.8700(17) 1.2520(11) 0.6214(8) 0.205(10) Uani 1 1 d D U . . .
N16 N 0.865(2) 1.2823(14) 0.6468(11) 0.276(13) Uani 1 1 d D U . . .

loop_
_atom_site_aniso_label
_atom_site_aniso_U_11
_atom_site_aniso_U_22
_atom_site_aniso_U_33
_atom_site_aniso_U_23
_atom_site_aniso_U_13
_atom_site_aniso_U_12
S1 0.091(3) 0.087(3) 0.089(2) -0.014(2) 0.0195(19) -0.0084(19)
S2 0.079(2) 0.097(3) 0.061(2) -0.0019(18) -0.0002(16) -0.0267(18)
S3 0.084(2) 0.108(3) 0.088(2) -0.041(2) 0.0148(19) -0.015(2)
S4 0.073(2) 0.097(3) 0.080(2) -0.0154(19) -0.0020(17) -0.0085(18)
S5 0.111(3) 0.094(3) 0.072(2) -0.0117(19) 0.0080(19) -0.009(2)
S6 0.079(2) 0.120(3) 0.060(2) -0.031(2) 0.0136(16) -0.025(2)
S7 0.101(3) 0.115(3) 0.117(3) -0.052(3) -0.010(2) -0.009(2)
S8 0.082(3) 0.121(3) 0.091(3) -0.019(2) -0.004(2) -0.005(2)
S9 0.069(2) 0.119(3) 0.080(2) -0.029(2) 0.0102(17) -0.0160(19)
S10 0.098(3) 0.163(4) 0.079(2) -0.051(3) 0.003(2) -0.002(3)
F0AA 0.094(6) 0.231(11) 0.072(6) -0.016(6) -0.005(4) -0.006(6)
F1 0.081(6) 0.240(11) 0.078(6) -0.022(6) 0.002(4) -0.022(6)
O1 0.073(6) 0.128(8) 0.079(6) -0.009(6) -0.007(5) -0.031(6)
F6 0.147(9) 0.215(12) 0.094(7) -0.065(7) 0.019(6) -0.045(8)
O2 0.083(7) 0.127(8) 0.074(6) -0.018(6) 0.013(5) -0.042(6)
F8 0.147(9) 0.152(9) 0.104(7) -0.001(6) -0.003(6) -0.032(7)
N1 0.163(18) 0.16(2) 0.144(16) -0.002(13) 0.028(12) -0.063(15)
N2 0.054(6) 0.078(7) 0.069(7) 0.001(6) 0.003(5) -0.009(5)
C1 0.077(9) 0.088(10) 0.023(7) 0.017(7) -0.004(5) -0.002(7)
C2 0.044(7) 0.079(9) 0.060(9) -0.001(7) 0.003(5) -0.001(6)
C3 0.038(7) 0.083(10) 0.086(10) -0.028(8) 0.005(6) 0.002(6)
C4 0.035(7) 0.073(9) 0.098(11) -0.008(8) 0.016(6) -0.012(6)
C5 0.019(6) 0.041(8) 0.141(13) -0.018(8) 0.003(6) -0.005(5)
C6 0.036(7) 0.096(11) 0.076(9) -0.017(9) 0.015(6) -0.005(6)
N3 0.072(7) 0.058(7) 0.073(7) -0.009(5) 0.011(5) -0.007(5)
C7 0.050(7) 0.097(11) 0.057(7) -0.040(8) 0.003(5) -0.013(6)
C8 0.014(6) 0.100(11) 0.106(13) -0.027(10) 0.013(6) -0.009(6)
O3 0.181(13) 0.113(11) 0.159(13) -0.068(10) 0.032(11) -0.015(10)
C9 0.079(9) 0.016(6) 0.106(10) 0.004(7) 0.011(7) -0.011(5)
N4 0.067(7) 0.077(7) 0.077(7) -0.005(6) 0.023(5) -0.007(5)
N5 0.182(16) 0.135(14) 0.102(13) -0.020(10) -0.029(11) -0.035(12)
N6 0.25(2) 0.117(12) 0.083(10) 0.036(9) -0.008(11) -0.032(12)
N7 0.072(7) 0.089(8) 0.079(7) -0.028(6) 0.023(5) -0.012(6)
N8 0.054(8) 0.091(11) 0.37(3) 0.026(14) -0.020(11) -0.008(8)
N9 0.052(6) 0.134(10) 0.099(9) -0.064(8) -0.009(6) 0.004(6)
N10 0.043(6) 0.127(10) 0.085(8) -0.052(7) 0.003(5) -0.005(6)
C10 0.012(6) 0.172(15) 0.039(7) -0.012(8) 0.001(4) 0.000(7)
N11 0.018(5) 0.095(9) 0.252(17) -0.078(10) 0.001(7) 0.003(5)
N12 0.037(6) 0.120(10) 0.097(8) -0.027(7) 0.001(5) -0.003(6)
N13 0.160(14) 0.26(2) 0.111(11) -0.118(13) 0.043(10) -0.078(13)
N14 0.176(17) 0.129(14) 0.112(13) -0.022(11) 0.027(11) -0.025(13)
C11 0.038(7) 0.123(12) 0.109(12) -0.081(10) 0.006(7) 0.002(7)
O4 0.266(18) 0.095(9) 0.171(13) -0.067(9) -0.028(12) 0.016(9)
C12 0.083(11) 0.098(13) 0.21(2) -0.095(15) -0.007(11) 0.009(9)
C14 0.100(13) 0.132(18) 0.23(2) -0.074(16) 0.034(14) -0.006(12)
C15 0.060(10) 0.097(14) 0.23(2) -0.055(15) 0.036(12) -0.005(9)
C16 0.17(2) 0.123(13) 0.25(3) -0.08(2) 0.02(2) 0.002(15)
C17 0.135(15) 0.106(11) 0.178(18) -0.053(14) 0.039(14) 0.000(11)
C18 0.123(15) 0.16(2) 0.146(18) -0.011(16) 0.043(14) 0.008(14)
C19 0.074(10) 0.061(10) 0.151(15) 0.019(11) 0.006(10) -0.009(7)
C1A 0.066(9) 0.082(12) 0.122(14) -0.013(10) 0.023(9) -0.005(7)
C20 0.032(7) 0.126(14) 0.116(11) -0.048(11) 0.018(7) 0.000(7)
C21 0.032(6) 0.054(9) 0.112(10) 0.017(8) 0.026(6) 0.018(6)
C22 0.045(6) 0.080(7) 0.076(7) -0.013(6) 0.009(5) -0.004(5)
C23 0.016(6) 0.114(11) 0.047(7) 0.016(8) 0.009(5) 0.011(6)
C24 0.050(8) 0.094(11) 0.104(12) 0.029(9) -0.043(7) -0.007(7)
C25 0.077(9) 0.097(10) 0.062(9) -0.011(8) 0.000(7) -0.011(7)
C26 0.046(7) 0.090(10) 0.097(11) -0.019(9) 0.002(7) -0.031(6)
C27 0.037(7) 0.128(14) 0.086(11) -0.005(11) -0.004(6) -0.038(8)
C28 0.027(7) 0.199(18) 0.077(11) -0.016(11) -0.007(6) -0.037(8)
C29 0.052(6) 0.110(8) 0.088(8) -0.020(7) 0.001(6) -0.021(6)
C30 0.052(8) 0.158(16) 0.075(10) -0.056(11) 0.004(7) -0.018(8)
C31 0.074(10) 0.22(2) 0.065(11) -0.002(12) 0.007(8) -0.060(11)
C32 0.080(11) 0.20(2) 0.076(13) -0.015(13) -0.021(9) -0.033(12)
C33 0.073(10) 0.22(2) 0.026(8) 0.010(11) -0.007(6) -0.020(11)
C36 0.044(7) 0.078(10) 0.074(9) -0.010(7) 0.026(6) -0.008(6)
C37 0.035(6) 0.059(8) 0.095(9) -0.020(7) 0.022(6) -0.005(5)
C38 0.040(7) 0.071(8) 0.067(8) 0.000(7) 0.010(5) -0.002(5)
C39 0.066(8) 0.065(9) 0.087(10) 0.025(8) -0.007(7) -0.012(6)
C46 0.051(8) 0.138(15) 0.049(8) 0.007(9) -0.017(6) -0.018(8)
C47 0.086(11) 0.131(16) 0.074(11) -0.008(12) 0.010(8) -0.038(10)
C48 0.174(19) 0.081(13) 0.071(13) 0.028(10) -0.045(13) -0.049(13)
C49 0.105(13) 0.131(15) 0.114(14) 0.032(13) -0.004(10) -0.032(10)
C50 0.100(10) 0.048(8) 0.118(12) -0.015(9) -0.001(8) -0.018(7)
C51 0.140(13) 0.076(10) 0.086(10) -0.012(8) -0.007(9) 0.015(9)
C52 0.131(13) 0.110(12) 0.116(12) -0.035(10) 0.017(10) -0.032(10)
C53 0.153(16) 0.139(16) 0.136(14) -0.031(12) 0.017(12) -0.050(13)
C54 0.22(2) 0.139(17) 0.20(2) -0.062(15) 0.011(17) -0.045(16)
C55 0.21(2) 0.151(18) 0.22(2) -0.066(17) 0.019(17) -0.013(17)
C56 0.21(2) 0.129(16) 0.192(19) -0.024(16) 0.018(16) -0.013(16)
C58 0.091(12) 0.067(12) 0.19(2) 0.021(14) -0.008(12) 0.000(9)
C59 0.023(7) 0.096(13) 0.31(3) -0.071(16) 0.015(11) 0.015(8)
C60 0.027(7) 0.170(16) 0.085(11) -0.029(11) 0.015(6) -0.022(8)
C61 0.045(7) 0.125(12) 0.069(9) -0.024(8) 0.013(6) -0.021(7)
C62 0.111(13) 0.173(19) 0.053(10) -0.011(12) -0.012(8) -0.047(12)
C63 0.098(12) 0.157(18) 0.080(12) -0.031(13) 0.000(9) -0.031(11)
C64 0.038(8) 0.175(18) 0.110(13) -0.028(12) 0.010(7) -0.016(9)
C65 0.055(6) 0.094(8) 0.090(8) -0.029(7) 0.001(6) -0.010(6)
C66 0.080(10) 0.156(16) 0.081(11) -0.039(11) 0.034(8) -0.065(10)
C67 0.039(7) 0.115(12) 0.107(13) -0.060(11) 0.019(7) -0.014(7)
C68 0.069(9) 0.091(10) 0.109(13) -0.019(10) 0.011(8) -0.024(7)
C69 0.065(9) 0.21(2) 0.047(8) -0.032(11) 0.000(6) -0.023(10)
C70 0.066(8) 0.093(10) 0.080(9) -0.050(8) 0.003(6) -0.005(7)
C71 0.058(8) 0.078(9) 0.077(9) -0.023(8) 0.006(6) -0.022(6)
C72 0.013(6) 0.164(15) 0.105(12) -0.081(12) 0.009(6) -0.003(7)
C73 0.024(6) 0.160(14) 0.076(9) -0.060(10) 0.001(6) 0.012(7)
C74 0.035(8) 0.160(17) 0.20(2) -0.106(17) 0.000(10) 0.009(10)
C75 0.047(9) 0.23(2) 0.22(2) -0.178(19) -0.015(10) 0.027(11)
C76 0.070(10) 0.192(18) 0.23(2) -0.158(18) 0.011(13) 0.004(11)
C77 0.037(8) 0.20(2) 0.190(19) -0.116(19) -0.024(10) 0.036(11)
C78 0.157(18) 0.16(2) 0.18(2) -0.103(19) -0.025(17) 0.021(15)
C79 0.125(14) 0.155(17) 0.28(2) -0.097(18) 0.000(17) 0.017(14)
C80 0.165(17) 0.168(19) 0.32(2) -0.098(18) -0.042(18) 0.007(17)
C81 0.181(18) 0.176(19) 0.31(2) -0.119(19) -0.045(19) -0.004(17)
C82 0.127(14) 0.125(15) 0.33(2) -0.144(16) -0.030(17) 0.021(12)
C83 0.125(14) 0.164(17) 0.32(2) -0.155(17) -0.022(15) 0.015(14)
C84 0.106(13) 0.133(15) 0.32(2) -0.137(17) -0.025(16) 0.009(12)
C85 0.050(8) 0.173(17) 0.187(18) -0.125(16) 0.023(10) -0.028(12)
N15 0.141(12) 0.193(14) 0.158(13) -0.107(12) 0.013(9) -0.022(12)
C86 0.056(8) 0.142(14) 0.041(8) -0.034(9) -0.003(6) 0.011(8)
C87 0.041(7) 0.074(10) 0.100(11) -0.035(8) 0.015(6) 0.006(6)
C88 0.023(6) 0.121(12) 0.065(8) -0.024(9) 0.020(5) 0.002(6)
C89 0.048(8) 0.109(12) 0.072(10) -0.019(9) 0.007(6) -0.004(7)
C90 0.085(9) 0.066(9) 0.068(10) -0.018(7) -0.007(7) -0.008(7)
C91 0.051(7) 0.130(12) 0.054(8) -0.043(9) 0.012(6) -0.013(7)
C92 0.045(7) 0.097(11) 0.094(10) -0.044(9) 0.018(6) -0.012(6)
C93 0.108(11) 0.060(9) 0.080(10) -0.025(7) 0.027(8) -0.002(7)
C94 0.013(6) 0.22(2) 0.055(8) -0.062(11) 0.016(5) -0.021(8)
C95 0.077(11) 0.175(19) 0.108(14) -0.086(15) 0.034(9) -0.030(11)
C96 0.163(18) 0.19(2) 0.113(15) -0.103(14) 0.036(12) -0.076(15)
C97 0.122(15) 0.142(19) 0.083(13) -0.051(13) 0.035(11) -0.032(14)
C98 0.075(9) 0.111(12) 0.073(10) -0.025(9) 0.008(7) -0.018(8)
C99 0.141(13) 0.120(12) 0.065(9) -0.028(9) -0.001(8) 0.010(11)
C100 0.128(13) 0.111(12) 0.118(12) -0.055(10) -0.010(10) -0.024(10)
C101 0.155(17) 0.143(16) 0.139(15) -0.043(14) 0.017(13) -0.009(13)
C102 0.22(2) 0.21(2) 0.170(19) -0.082(16) 0.016(17) -0.051(18)
C103 0.22(2) 0.174(17) 0.20(2) -0.074(16) 0.008(18) -0.024(17)
C104 0.144(15) 0.168(16) 0.154(15) -0.074(14) -0.025(12) -0.002(14)
C114 0.046(9) 0.22(2) 0.077(10) -0.072(13) -0.007(7) 0.020(11)
C117 0.066(10) 0.086(14) 0.18(2) -0.049(14) 0.031(12) -0.012(10)
C118 0.083(11) 0.080(14) 0.16(2) 0.057(13) 0.005(13) 0.003(11)
F1AA 0.093(7) 0.103(8) 0.45(2) -0.098(11) 0.049(10) -0.023(6)
F2 0.255(16) 0.150(11) 0.33(2) -0.132(13) 0.093(15) -0.041(10)
C119 0.060(9) 0.205(16) 0.252(19) -0.187(16) 0.022(12) -0.007(11)
F3AA 0.231(13) 0.201(12) 0.368(17) -0.154(12) -0.015(12) -0.019(10)
F2AA 0.254(14) 0.192(12) 0.338(17) -0.115(12) -0.037(13) -0.009(11)
C120 0.092(13) 0.27(2) 0.31(2) -0.167(19) 0.034(15) -0.037(14)
N16 0.27(2) 0.30(2) 0.31(2) -0.143(16) 0.007(16) -0.068(16)

loop_
_atom_type_symbol
_atom_type_description
_atom_type_scat_dispersion_real
_atom_type_scat_dispersion_imag
_atom_type_scat_source
C C 0.0181 0.0091 'International Tables Vol C Tables 4.2.6.8 and 6.1.1.4'
H H 0.0000 0.0000 'International Tables Vol C Tables 4.2.6.8 and 6.1.1.4'
N N 0.0311 0.0180 'International Tables Vol C Tables 4.2.6.8 and 6.1.1.4'
O O 0.0492 0.0322 'International Tables Vol C Tables 4.2.6.8 and 6.1.1.4'
F F 0.0727 0.0534 'International Tables Vol C Tables 4.2.6.8 and 6.1.1.4'
S S 0.3331 0.5567 'International Tables Vol C Tables 4.2.6.8 and 6.1.1.4'

loop_
_geom_angle_atom_site_label_1
_geom_angle_atom_site_label_2
_geom_angle_atom_site_label_3
_geom_angle
_geom_angle_site_symmetry_1
_geom_angle_site_symmetry_3
_geom_angle_publ_flag
C22 S1 C21 89.9(7) . . ?
C24 S2 C25 90.8(7) . . ?
N4 S3 N7 100.9(6) . . ?
C38 S4 C39 90.1(6) . . ?
C37 S5 C36 90.6(6) . . ?
C69 S6 C70 92.6(7) . . ?
C73 S7 C74 90.3(8) . . ?
N12 S8 N11 102.2(8) . . ?
C92 S9 C93 89.2(7) . . ?
C11 S10 C10 89.7(8) . . ?
C6 N2 C13 133.3(9) . . ?
C23 N2 C6 109.8(10) . . ?
C23 N2 C13 116.6(11) . . ?
C2 C1 C6 120.0 . . ?
C2 C1 N3 107.9(8) . . ?
C6 C1 N3 132.0(8) . . ?
C1 C2 C3 120.0 . . ?
C1 C2 C38 108.7(9) . . ?
C3 C2 C38 131.3(9) . . ?
C4 C3 C2 120.0 . . ?
N7 C3 C2 124.8(7) . . ?
N7 C3 C4 115.2(7) . . ?
C3 C4 C5 120.0 . . ?
C3 C4 N4 112.9(7) . . ?
C5 C4 N4 127.1(7) . . ?
C4 C5 C37 127.9(8) . . ?
C6 C5 C4 120.0 . . ?
C6 C5 C37 112.1(8) . . ?
C1 C6 N2 134.2(7) . . ?
C5 C6 N2 105.7(7) . . ?
C5 C6 C1 120.0 . . ?
C1 N3 C41 132.7(10) . . ?
C7 N3 C1 104.8(9) . . ?
C7 N3 C41 122.1(10) . . ?
N3 C7 C24 134.8(12) . . ?
N3 C7 C38 115.5(10) . . ?
C38 C7 C24 109.5(12) . . ?
C26 C8 C27 134.4(16) . . ?
C26 C8 C46 120.9(13) . . ?
C27 C8 C46 104.7(14) . . ?
C21 C9 C34 122.4(11) . . ?
C36 C9 C21 116.2(12) . . ?
C36 C9 C34 121.0(13) . . ?
C4 N4 S3 105.9(7) . . ?
N2 C13 C40 101.0(12) . . ?
C3 N7 S3 105.1(8) . . ?
C71 N9 C90 109.6(11) . . ?
C71 N9 C106 121.6(12) . . ?
C90 N9 C106 128.7(11) . . ?
C72 N10 C91 105.6(11) . . ?
C72 N10 C110 121.1(13) . . ?
C91 N10 C110 131.7(11) . . ?
C72 C10 S10 111.8(14) . . ?
C72 C10 C86 109.5(11) . . ?
C86 C10 S10 138.6(13) . . ?
C87 N11 S8 101.0(10) . . ?
C88 N12 S8 108.7(9) . . ?
C73 C11 S10 112.8(10) . . ?
C114 C11 S10 133.9(16) . . ?
C114 C11 C73 113.2(16) . . ?
C14 C12 C18 120.0 . . ?
C14 C12 C19 132.1(13) . . ?
C18 C12 C19 107.8(13) . . ?
C12 C14 H14 120.0 . . ?
C12 C14 C15 120.0 . . ?
C15 C14 H14 120.0 . . ?
C14 C15 C16 120.0 . . ?
F1AA C15 C14 118.8(14) . . ?
F1AA C15 C16 121.1(14) . . ?
C17 C16 C15 120.0 . . ?
F2 C16 C15 119.5(14) . . ?
F2 C16 C17 120.5(14) . . ?
C16 C17 H17 120.0 . . ?
C16 C17 C18 120.0 . . ?
C18 C17 H17 120.0 . . ?
C12 C18 C117 113.9(15) . . ?
C17 C18 C12 120.0 . . ?
C17 C18 C117 126.1(15) . . ?
C1A C19 C12 105.8(17) . . ?
C58 C19 C12 124.5(17) . . ?
C58 C19 C1A 130(2) . . ?
C19 C1A C20 127.0(18) . . ?
C19 C1A C117 113.6(18) . . ?
C20 C1A C117 119.4(13) . . ?
C1A C20 H20 110.9 . . ?
C21 C20 C1A 138.1(15) . . ?
C21 C20 H20 110.9 . . ?
C9 C21 S1 110.2(9) . . ?
C9 C21 C20 127.3(12) . . ?
C20 C21 S1 122.5(12) . . ?
C23 C22 S1 138.3(11) . . ?
C23 C22 C36 111.1(12) . . ?
C36 C22 S1 110.6(9) . . ?
N2 C23 C37 106.9(11) . . ?
C22 C23 N2 139.4(14) . . ?
C22 C23 C37 113.7(10) . . ?
C7 C24 S2 139.2(12) . . ?
C39 C24 S2 110.4(9) . . ?
C39 C24 C7 110.3(13) . . ?
C26 C25 S2 126.5(12) . . ?
C50 C25 S2 115.4(10) . . ?
C50 C25 C26 118.1(14) . . ?
C8 C26 C25 139.1(14) . . ?
C8 C26 H26 110.5 . . ?
C25 C26 H26 110.5 . . ?
C8 C27 C29 112.3(15) . . ?
C8 C27 C47 122.5(15) . . ?
C47 C27 C29 125.0(14) . . ?
C29 C28 H28 120.0 . . ?
C29 C28 C33 120.0 . . ?
C33 C28 H28 120.0 . . ?
C28 C29 C27 133.2(11) . . ?
C30 C29 C27 106.7(11) . . ?
C30 C29 C28 120.0 . . ?
C29 C30 C31 120.0 . . ?
C29 C30 C46 108.7(12) . . ?
C31 C30 C46 131.1(12) . . ?
C30 C31 H31 120.0 . . ?
C32 C31 C30 120.0 . . ?
C32 C31 H31 120.0 . . ?
F6 C32 C31 122.7(10) . . ?
F6 C32 C33 117.3(10) . . ?
C33 C32 C31 120.0 . . ?
F1 C33 C28 121.6(11) . . ?
F1 C33 C32 118.4(11) . . ?
C32 C33 C28 120.0 . . ?
C35 C34 C9 112.5(16) . . ?
C9 C36 S5 133.9(11) . . ?
C9 C36 C22 112.9(12) . . ?
C22 C36 S5 113.1(8) . . ?
C5 C37 S5 143.0(10) . . ?
C5 C37 C23 105.5(10) . . ?
C23 C37 S5 111.5(8) . . ?
C2 C38 S4 139.0(11) . . ?
C7 C38 S4 118.0(9) . . ?
C7 C38 C2 103.0(10) . . ?
C24 C39 S4 111.9(9) . . ?
C50 C39 S4 133.1(12) . . ?
C50 C39 C24 114.7(14) . . ?
C42 C41 N3 111.5(13) . . ?
C41 C42 C43 101.2(15) . . ?
C41 C42 C44 108.4(16) . . ?
C44 C42 C43 119.1(17) . . ?
C42 C44 C45 108(2) . . ?
O1 C46 C8 130.2(14) . . ?
O1 C46 C30 122.4(17) . . ?
C30 C46 C8 107.3(13) . . ?
C27 C47 C49 124.3(18) . . ?
C48 C47 C27 126.3(14) . . ?
C48 C47 C49 108.1(18) . . ?
N5 C48 C47 174(2) . . ?
N6 C49 C47 180(2) . . ?
C25 C50 C39 108.6(12) . . ?
C25 C50 C51 130.7(14) . . ?
C39 C50 C51 120.5(15) . . ?
C52 C51 C50 119.7(12) . . ?
C52 C51 C56 120.0 . . ?
C56 C51 C50 120.2(12) . . ?
C51 C52 H52 120.0 . . ?
C51 C52 C53 120.0 . . ?
C53 C52 H52 120.0 . . ?
C52 C53 C57 119.2(17) . . ?
C54 C53 C52 120.0 . . ?
C54 C53 C57 120.6(17) . . ?
C53 C54 H54 120.0 . . ?
C55 C54 C53 120.0 . . ?
C55 C54 H54 120.0 . . ?
C54 C55 H55 120.0 . . ?
C54 C55 C56 120.0 . . ?
C56 C55 H55 120.0 . . ?
C51 C56 H56 120.0 . . ?
C55 C56 C51 120.0 . . ?
C55 C56 H56 120.0 . . ?
C19 C58 C59 129(2) . . ?
C19 C58 C118 124.2(15) . . ?
C59 C58 C118 107.0(19) . . ?
N8 C59 C58 166(3) . . ?
C61 C60 C65 120.0 . . ?
C61 C60 C66 130.9(10) . . ?
C65 C60 C66 109.1(10) . . ?
C60 C61 H61 120.0 . . ?
C60 C61 C62 120.0 . . ?
C62 C61 H61 120.0 . . ?
F0AA C62 C61 119.8(11) . . ?
F0AA C62 C63 120.2(11) . . ?
C61 C62 C63 120.0 . . ?
F8 C63 C62 117.6(10) . . ?
F8 C63 C64 122.4(10) . . ?
C62 C63 C64 120.0 . . ?
C63 C64 H64 120.0 . . ?
C65 C64 C63 120.0 . . ?
C65 C64 H64 120.0 . . ?
C60 C65 C94 111.0(12) . . ?
C64 C65 C60 120.0 . . ?
C64 C65 C94 128.8(12) . . ?
C60 C66 C67 105.4(15) . . ?
C95 C66 C60 129.0(15) . . ?
C95 C66 C67 125.6(16) . . ?
C68 C67 C66 127.8(16) . . ?
C68 C67 C94 124.2(13) . . ?
C94 C67 C66 107.9(14) . . ?
C67 C68 H68 113.0 . . ?
C67 C68 C69 133.9(16) . . ?
C69 C68 H68 113.0 . . ?
C68 C69 S6 131.0(15) . . ?
C68 C69 C98 114.1(16) . . ?
C98 C69 S6 114.9(10) . . ?
C71 C70 S6 138.6(11) . . ?
C71 C70 C93 112.4(12) . . ?
C93 C70 S6 109.0(9) . . ?
N9 C71 C70 137.1(13) . . ?
N9 C71 C92 112.3(12) . . ?
C92 C71 C70 110.6(12) . . ?
C10 C72 N10 109.6(12) . . ?
C10 C72 C73 116.5(16) . . ?
C73 C72 N10 133.9(17) . . ?
C11 C73 S7 111.7(10) . . ?
C72 C73 S7 139.2(14) . . ?
C72 C73 C11 109.1(15) . . ?
C75 C74 S7 121.5(18) . . ?
C114 C74 S7 108.9(12) . . ?
C114 C74 C75 129(2) . . ?
C74 C75 H75 109.4 . . ?
C77 C75 C74 141(2) . . ?
C77 C75 H75 109.4 . . ?
C77 C76 C84 109(2) . . ?
C77 C76 C119 128(2) . . ?
C119 C76 C84 122.8(18) . . ?
C75 C77 C78 118.4(19) . . ?
C76 C77 C75 129(2) . . ?
C76 C77 C78 113(2) . . ?
O4 C78 C77 133(2) . . ?
O4 C78 C79 126(2) . . ?
C79 C78 C77 101.1(19) . . ?
C80 C79 C78 126.7(18) . . ?
C80 C79 C84 120.0 . . ?
C84 C79 C78 113.3(18) . . ?
C79 C80 H80 120.0 . . ?
C79 C80 C81 120.0 . . ?
C81 C80 H80 120.0 . . ?
C82 C81 C80 120.0 . . ?
F2AA C81 C80 120.9(18) . . ?
F2AA C81 C82 119.1(18) . . ?
C83 C82 C81 120.0 . . ?
F3AA C82 C81 123.1(18) . . ?
F3AA C82 C83 116.9(18) . . ?
C82 C83 H83 120.0 . . ?
C84 C83 C82 120.0 . . ?
C84 C83 H83 120.0 . . ?
C79 C84 C76 103.9(16) . . ?
C83 C84 C76 136.1(16) . . ?
C83 C84 C79 120.0 . . ?
N15 C85 C119 172(2) . . ?
C87 C86 C10 132.3(9) . . ?
C87 C86 C91 120.0 . . ?
C91 C86 C10 107.6(9) . . ?
C86 C87 N11 122.7(8) . . ?
C88 C87 N11 117.3(8) . . ?
C88 C87 C86 120.0 . . ?
N12 C88 C87 110.8(8) . . ?
N12 C88 C89 129.2(8) . . ?
C87 C88 C89 120.0 . . ?
C88 C89 C92 127.6(8) . . ?
C90 C89 C88 120.0 . . ?
C90 C89 C92 112.4(8) . . ?
C89 C90 N9 102.8(8) . . ?
C89 C90 C91 120.0 . . ?
C91 C90 N9 137.1(8) . . ?
C86 C91 N10 107.7(7) . . ?
C90 C91 N10 132.3(7) . . ?
C90 C91 C86 120.0 . . ?
C71 C92 S9 116.4(11) . . ?
C71 C92 C89 102.8(11) . . ?
C89 C92 S9 140.8(11) . . ?
C70 C93 S9 111.4(10) . . ?
C70 C93 C98 117.4(12) . . ?
C98 C93 S9 131.1(11) . . ?
O2 C94 C65 124.7(17) . . ?
O2 C94 C67 128.7(14) . . ?
C65 C94 C67 106.1(13) . . ?
C66 C95 C96 116(2) . . ?
C66 C95 C97 126.7(15) . . ?
C96 C95 C97 117.2(17) . . ?
N13 C96 C95 177(2) . . ?
N14 C97 C95 178(2) . . ?
C69 C98 C93 106.0(13) . . ?
C99 C98 C69 132.2(13) . . ?
C99 C98 C93 121.8(13) . . ?
C100 C99 C98 118.3(11) . . ?
C100 C99 C104 120.0 . . ?
C104 C99 C98 121.4(11) . . ?
C99 C100 H100 120.0 . . ?
C99 C100 C101 120.0 . . ?
C101 C100 H100 120.0 . . ?
C100 C101 C105 120.3(14) . . ?
C102 C101 C100 120.0 . . ?
C102 C101 C105 119.5(14) . . ?
C101 C102 H102 120.0 . . ?
C101 C102 C103 120.0 . . ?
C103 C102 H102 120.0 . . ?
C102 C103 H103 120.0 . . ?
C104 C103 C102 120.0 . . ?
C104 C103 H103 120.0 . . ?
C99 C104 H104 120.0 . . ?
C103 C104 C99 120.0 . . ?
C103 C104 H104 120.0 . . ?
C107 C106 N9 107.2(12) . . ?
C106 C107 C108 95.7(14) . . ?
C109 C107 C106 110.4(15) . . ?
C109 C107 C108 123.6(17) . . ?
N10 C110 C111 105.8(13) . . ?
C112 C111 C110 112(2) . . ?
C111 C112 C113 106(3) . . ?
C11 C114 C74 115.8(16) . . ?
C11 C114 C115 123(2) . . ?
C74 C114 C115 120.7(19) . . ?
C116 C115 C114 106.6(17) . . ?
O3 C117 C18 129(2) . . ?
O3 C117 C1A 132.1(17) . . ?
C18 C117 C1A 98.9(16) . . ?
N1 C118 C58 174(2) . . ?
C76 C119 C85 128.3(17) . . ?
C76 C119 C120 123.9(19) . . ?
C85 C119 C120 107.8(19) . . ?
N16 C120 C119 176(3) . . ?

loop_
_geom_bond_atom_site_label_1
_geom_bond_atom_site_label_2
_geom_bond_distance
_geom_bond_site_symmetry_2
_geom_bond_publ_flag
S1 C21 1.772(13) . ?
S1 C22 1.682(13) . ?
S2 C24 1.676(16) . ?
S2 C25 1.722(15) . ?
S3 N4 1.609(11) . ?
S3 N7 1.652(11) . ?
S4 C38 1.712(12) . ?
S4 C39 1.800(15) . ?
S5 C36 1.761(13) . ?
S5 C37 1.702(13) . ?
S6 C69 1.708(19) . ?
S6 C70 1.740(14) . ?
S7 C73 1.703(17) . ?
S7 C74 1.81(2) . ?
S8 N11 1.645(12) . ?
S8 N12 1.611(12) . ?
S9 C92 1.669(13) . ?
S9 C93 1.768(13) . ?
S10 C10 1.723(12) . ?
S10 C11 1.704(15) . ?
F0AA C62 1.334(10) . ?
F1 C33 1.322(11) . ?
O1 C46 1.221(16) . ?
F6 C32 1.359(13) . ?
O2 C94 1.214(16) . ?
F8 C63 1.354(12) . ?
N1 C118 1.21(3) . ?
N2 C6 1.437(12) . ?
N2 C13 1.479(17) . ?
N2 C23 1.417(13) . ?
C1 C2 1.3900 . ?
C1 C6 1.3900 . ?
C1 N3 1.409(10) . ?
C2 C3 1.3900 . ?
C2 C38 1.393(12) . ?
C3 C4 1.3900 . ?
C3 N7 1.361(12) . ?
C4 C5 1.3900 . ?
C4 N4 1.402(12) . ?
C5 C6 1.3900 . ?
C5 C37 1.420(12) . ?
N3 C7 1.303(12) . ?
N3 C41 1.597(18) . ?
C7 C24 1.520(17) . ?
C7 C38 1.381(16) . ?
C8 C26 1.365(18) . ?
C8 C27 1.392(19) . ?
C8 C46 1.47(2) . ?
O3 C117 1.055(19) . ?
C9 C21 1.311(13) . ?
C9 C34 1.573(15) . ?
C9 C36 1.307(12) . ?
C13 C40 1.79(3) . ?
N5 C48 1.14(2) . ?
N6 C49 1.156(19) . ?
N8 C59 1.114(13) . ?
N9 C71 1.352(16) . ?
N9 C90 1.467(13) . ?
N9 C106 1.566(19) . ?
N10 C72 1.428(17) . ?
N10 C91 1.456(13) . ?
N10 C110 1.466(19) . ?
C10 C72 1.342(14) . ?
C10 C86 1.427(17) . ?
N11 C87 1.440(16) . ?
N12 C88 1.364(13) . ?
N13 C96 1.148(19) . ?
N14 C97 1.09(2) . ?
C11 C73 1.425(19) . ?
C11 C114 1.33(2) . ?
O4 C78 1.206(16) . ?
C12 C14 1.3900 . ?
C12 C18 1.3900 . ?
C12 C19 1.43(2) . ?
C14 H14 0.9500 . ?
C14 C15 1.3900 . ?
C15 C16 1.3900 . ?
C15 F1AA 1.327(11) . ?
C16 C17 1.3900 . ?
C16 F2 1.334(14) . ?
C17 H17 0.9500 . ?
C17 C18 1.3900 . ?
C18 C117 1.448(14) . ?
C19 C1A 1.39(2) . ?
C19 C58 1.35(3) . ?
C1A C20 1.44(2) . ?
C1A C117 1.496(17) . ?
C20 H20 0.9500 . ?
C20 C21 1.441(19) . ?
C22 C23 1.365(16) . ?
C22 C36 1.415(16) . ?
C23 C37 1.463(17) . ?
C24 C39 1.44(2) . ?
C25 C26 1.430(18) . ?
C25 C50 1.373(19) . ?
C26 H26 0.9500 . ?
C27 C29 1.423(18) . ?
C27 C47 1.42(2) . ?
C28 H28 0.9500 . ?
C28 C29 1.3900 . ?
C28 C33 1.3900 . ?
C29 C30 1.3900 . ?
C30 C31 1.3900 . ?
C30 C46 1.450(15) . ?
C31 H31 0.9500 . ?
C31 C32 1.3900 . ?
C32 C33 1.3900 . ?
C34 C35 1.538(17) . ?
C39 C50 1.377(18) . ?
C41 C42 1.48(2) . ?
C42 C43 1.71(3) . ?
C42 C44 1.50(3) . ?
C44 C45 1.66(4) . ?
C47 C48 1.39(3) . ?
C47 C49 1.44(2) . ?
C50 C51 1.496(16) . ?
C51 C52 1.3900 . ?
C51 C56 1.3900 . ?
C52 H52 0.9500 . ?
C52 C53 1.3900 . ?
C53 C54 1.3900 . ?
C53 C57 1.548(18) . ?
C54 H54 0.9500 . ?
C54 C55 1.3900 . ?
C55 H55 0.9500 . ?
C55 C56 1.3900 . ?
C56 H56 0.9500 . ?
C58 C59 1.504(16) . ?
C58 C118 1.60(3) . ?
C60 C61 1.3900 . ?
C60 C65 1.3900 . ?
C60 C66 1.476(19) . ?
C61 H61 0.9500 . ?
C61 C62 1.3900 . ?
C62 C63 1.3900 . ?
C63 C64 1.3900 . ?
C64 H64 0.9500 . ?
C64 C65 1.3900 . ?
C65 C94 1.434(15) . ?
C66 C67 1.48(2) . ?
C66 C95 1.40(2) . ?
C67 C68 1.377(19) . ?
C67 C94 1.48(2) . ?
C68 H68 0.9500 . ?
C68 C69 1.399(19) . ?
C69 C98 1.44(2) . ?
C70 C71 1.393(17) . ?
C70 C93 1.403(17) . ?
C71 C92 1.388(17) . ?
C72 C73 1.348(18) . ?
C74 C75 1.451(16) . ?
C74 C114 1.38(2) . ?
C75 H75 0.9500 . ?
C75 C77 1.403(17) . ?
C76 C77 1.31(2) . ?
C76 C84 1.44(2) . ?
C76 C119 1.371(17) . ?
C77 C78 1.44(3) . ?
C78 C79 1.404(16) . ?
C79 C80 1.3900 . ?
C79 C84 1.3900 . ?
C80 H80 0.9500 . ?
C80 C81 1.3900 . ?
C81 C82 1.3900 . ?
C81 F2AA 1.378(12) . ?
C82 C83 1.3900 . ?
C82 F3AA 1.385(11) . ?
C83 H83 0.9500 . ?
C83 C84 1.3900 . ?
C85 N15 1.158(16) . ?
C85 C119 1.443(13) . ?
C86 C87 1.3900 . ?
C86 C91 1.3900 . ?
C87 C88 1.3900 . ?
C88 C89 1.3900 . ?
C89 C90 1.3900 . ?
C89 C92 1.466(14) . ?
C90 C91 1.3900 . ?
C93 C98 1.442(18) . ?
C95 C96 1.44(2) . ?
C95 C97 1.45(3) . ?
C98 C99 1.434(17) . ?
C99 C100 1.3900 . ?
C99 C104 1.3900 . ?
C100 H100 0.9500 . ?
C100 C101 1.3900 . ?
C101 C102 1.3900 . ?
C101 C105 1.67(3) . ?
C102 H102 0.9500 . ?
C102 C103 1.3900 . ?
C103 H103 0.9500 . ?
C103 C104 1.3900 . ?
C104 H104 0.9500 . ?
C106 C107 1.55(2) . ?
C107 C108 1.59(3) . ?
C107 C109 1.54(3) . ?
C110 C111 1.86(3) . ?
C111 C112 1.43(3) . ?
C112 C113 1.53(4) . ?
C114 C115 1.62(3) . ?
C115 C116 1.55(3) . ?
C119 C120 1.484(13) . ?
C120 N16 1.189(17) . ?

loop_
_geom_torsion_atom_site_label_1
_geom_torsion_atom_site_label_2
_geom_torsion_atom_site_label_3
_geom_torsion_atom_site_label_4
_geom_torsion
_geom_torsion_site_symmetry_1
_geom_torsion_site_symmetry_2
_geom_torsion_site_symmetry_3
_geom_torsion_site_symmetry_4
_geom_torsion_publ_flag
S1 C22 C23 N2 -1(2) . . . . ?
S1 C22 C23 C37 178.9(10) . . . . ?
S1 C22 C36 S5 -179.9(6) . . . . ?
S1 C22 C36 C9 3.2(13) . . . . ?
S2 C24 C39 S4 -178.7(6) . . . . ?
S2 C24 C39 C50 -3.6(14) . . . . ?
S2 C25 C26 C8 0(2) . . . . ?
S2 C25 C50 C39 -2.5(16) . . . . ?
S2 C25 C50 C51 173.3(12) . . . . ?
S4 C39 C50 C25 177.5(11) . . . . ?
S4 C39 C50 C51 1(2) . . . . ?
S6 C69 C98 C93 -4.4(15) . . . . ?
S6 C69 C98 C99 176.7(12) . . . . ?
S6 C70 C71 N9 -4(2) . . . . ?
S6 C70 C71 C92 175.9(11) . . . . ?
S6 C70 C93 S9 -178.0(7) . . . . ?
S6 C70 C93 C98 -0.7(15) . . . . ?
S7 C74 C75 C77 9(3) . . . . ?
S7 C74 C114 C11 -3.5(16) . . . . ?
S7 C74 C114 C115 179.1(12) . . . . ?
S8 N11 C87 C86 178.7(4) . . . . ?
S8 N11 C87 C88 -0.3(7) . . . . ?
S8 N12 C88 C87 -0.3(8) . . . . ?
S8 N12 C88 C89 -178.8(5) . . . . ?
S9 C93 C98 C69 179.8(11) . . . . ?
S9 C93 C98 C99 -1(2) . . . . ?
S10 C10 C72 N10 -177.5(7) . . . . ?
S10 C10 C72 C73 2.7(13) . . . . ?
S10 C10 C86 C87 -5.7(15) . . . . ?
S10 C10 C86 C91 177.0(9) . . . . ?
S10 C11 C73 S7 -179.3(6) . . . . ?
S10 C11 C73 C72 2.9(12) . . . . ?
S10 C11 C114 C74 179.7(11) . . . . ?
S10 C11 C114 C115 -3(2) . . . . ?
F0AA C62 C63 F8 -0.5(9) . . . . ?
F0AA C62 C63 C64 179.4(9) . . . . ?
F6 C32 C33 F1 0.6(9) . . . . ?
F6 C32 C33 C28 -179.3(10) . . . . ?
F8 C63 C64 C65 179.9(10) . . . . ?
N2 C23 C37 S5 -178.5(6) . . . . ?
N2 C23 C37 C5 2.4(10) . . . . ?
C1 C2 C3 C4 0.0 . . . . ?
C1 C2 C3 N7 178.1(8) . . . . ?
C1 C2 C38 S4 -179.7(9) . . . . ?
C1 C2 C38 C7 2.1(9) . . . . ?
C1 N3 C7 C24 176.4(11) . . . . ?
C1 N3 C7 C38 0.7(12) . . . . ?
C1 N3 C41 C42 73.8(17) . . . . ?
C2 C1 C6 N2 -175.7(8) . . . . ?
C2 C1 C6 C5 0.0 . . . . ?
C2 C1 N3 C7 0.7(9) . . . . ?
C2 C1 N3 C41 -172.8(11) . . . . ?
C2 C3 C4 C5 0.0 . . . . ?
C2 C3 C4 N4 -179.7(7) . . . . ?
C2 C3 N7 S3 -178.9(4) . . . . ?
C3 C2 C38 S4 0.1(16) . . . . ?
C3 C2 C38 C7 -178.1(7) . . . . ?
C3 C4 C5 C6 0.0 . . . . ?
C3 C4 C5 C37 178.2(8) . . . . ?
C3 C4 N4 S3 -2.2(8) . . . . ?
C4 C3 N7 S3 -0.8(8) . . . . ?
C4 C5 C6 N2 176.8(6) . . . . ?
C4 C5 C6 C1 0.0 . . . . ?
C4 C5 C37 S5 2.7(16) . . . . ?
C4 C5 C37 C23 -178.7(6) . . . . ?
C5 C4 N4 S3 178.1(4) . . . . ?
C6 N2 C13 C40 81.4(15) . . . . ?
C6 N2 C23 C22 176.3(12) . . . . ?
C6 N2 C23 C37 -3.5(10) . . . . ?
C6 C1 C2 C3 0.0 . . . . ?
C6 C1 C2 C38 179.8(7) . . . . ?
C6 C1 N3 C7 178.8(7) . . . . ?
C6 C1 N3 C41 5.4(16) . . . . ?
C6 C5 C37 S5 -179.0(10) . . . . ?
C6 C5 C37 C23 -0.4(9) . . . . ?
N3 C1 C2 C3 178.4(7) . . . . ?
N3 C1 C2 C38 -1.8(7) . . . . ?
N3 C1 C6 N2 6.4(10) . . . . ?
N3 C1 C6 C5 -178.0(9) . . . . ?
N3 C7 C24 S2 4(2) . . . . ?
N3 C7 C24 C39 179.7(12) . . . . ?
N3 C7 C38 S4 179.5(8) . . . . ?
N3 C7 C38 C2 -1.8(12) . . . . ?
N3 C41 C42 C43 -175.8(13) . . . . ?
N3 C41 C42 C44 58.1(18) . . . . ?
C7 N3 C41 C42 -98.8(15) . . . . ?
C7 C24 C39 S4 4.3(12) . . . . ?
C7 C24 C39 C50 179.4(11) . . . . ?
C8 C27 C29 C28 179.3(7) . . . . ?
C8 C27 C29 C30 2.9(10) . . . . ?
C8 C27 C47 C48 -18(2) . . . . ?
C8 C27 C47 C49 176.3(13) . . . . ?
N4 S3 N7 C3 -0.5(8) . . . . ?
N4 C4 C5 C6 179.7(8) . . . . ?
N4 C4 C5 C37 -2.1(10) . . . . ?
C13 N2 C6 C1 5.6(16) . . . . ?
C13 N2 C6 C5 -170.4(11) . . . . ?
C13 N2 C23 C22 -8.9(18) . . . . ?
C13 N2 C23 C37 171.3(9) . . . . ?
N7 S3 N4 C4 1.6(8) . . . . ?
N7 C3 C4 C5 -178.2(7) . . . . ?
N7 C3 C4 N4 2.0(8) . . . . ?
N9 C71 C92 S9 -178.3(8) . . . . ?
N9 C71 C92 C89 0.0(12) . . . . ?
N9 C90 C91 N10 3.1(11) . . . . ?
N9 C90 C91 C86 -176.6(10) . . . . ?
N9 C106 C107 C108 -177.5(13) . . . . ?
N9 C106 C107 C109 53.5(18) . . . . ?
N10 C72 C73 S7 0(2) . . . . ?
N10 C72 C73 C11 176.8(11) . . . . ?
N10 C110 C111 C112 55(2) . . . . ?
C10 S10 C11 C73 -1.2(9) . . . . ?
C10 S10 C11 C114 -176.9(13) . . . . ?
C10 C72 C73 S7 179.4(10) . . . . ?
C10 C72 C73 C11 -3.6(14) . . . . ?
C10 C86 C87 N11 4.1(10) . . . . ?
C10 C86 C87 C88 -176.9(9) . . . . ?
C10 C86 C91 N10 -2.1(7) . . . . ?
C10 C86 C91 C90 177.6(7) . . . . ?
N11 S8 N12 C88 0.2(8) . . . . ?
N11 C87 C88 N12 0.4(8) . . . . ?
N11 C87 C88 C89 179.0(7) . . . . ?
N12 S8 N11 C87 0.1(7) . . . . ?
N12 C88 C89 C90 178.3(8) . . . . ?
N12 C88 C89 C92 -1.0(11) . . . . ?
C11 S10 C10 C72 -0.7(9) . . . . ?
C11 S10 C10 C86 -175.7(11) . . . . ?
C11 C114 C115 C116 -103.6(19) . . . . ?
O4 C78 C79 C80 -1(3) . . . . ?
O4 C78 C79 C84 178(2) . . . . ?
C12 C14 C15 C16 0.0 . . . . ?
C12 C14 C15 F1AA -178.1(11) . . . . ?
C12 C18 C117 O3 180(2) . . . . ?
C12 C18 C117 C1A -0.2(13) . . . . ?
C12 C19 C1A C20 -177.5(12) . . . . ?
C12 C19 C1A C117 1.6(16) . . . . ?
C12 C19 C58 C59 0(3) . . . . ?
C12 C19 C58 C118 -175.3(14) . . . . ?
C14 C12 C18 C17 0.0 . . . . ?
C14 C12 C18 C117 178.5(11) . . . . ?
C14 C12 C19 C1A -178.5(9) . . . . ?
C14 C12 C19 C58 4(2) . . . . ?
C14 C15 C16 C17 0.0 . . . . ?
C14 C15 C16 F2 179.9(14) . . . . ?
C15 C16 C17 C18 0.0 . . . . ?
C16 C17 C18 C12 0.0 . . . . ?
C16 C17 C18 C117 -178.3(13) . . . . ?
C17 C18 C117 O3 -2(3) . . . . ?
C17 C18 C117 C1A 178.1(9) . . . . ?
C18 C12 C14 C15 0.0 . . . . ?
C18 C12 C19 C1A -1.7(13) . . . . ?
C18 C12 C19 C58 -179.4(14) . . . . ?
C19 C12 C14 C15 176.5(14) . . . . ?
C19 C12 C18 C17 -177.3(11) . . . . ?
C19 C12 C18 C117 1.2(12) . . . . ?
C19 C1A C20 C21 -178.0(13) . . . . ?
C19 C1A C117 O3 179(2) . . . . ?
C19 C1A C117 C18 -0.9(16) . . . . ?
C19 C58 C59 N8 -3(7) . . . . ?
C1A C19 C58 C59 -176.7(14) . . . . ?
C1A C19 C58 C118 8(3) . . . . ?
C1A C20 C21 S1 -0.5(19) . . . . ?
C1A C20 C21 C9 178.5(14) . . . . ?
C20 C1A C117 O3 -2(3) . . . . ?
C20 C1A C117 C18 178.3(11) . . . . ?
C21 S1 C22 C23 179.2(13) . . . . ?
C21 S1 C22 C36 -1.0(8) . . . . ?
C21 C9 C34 C35 81(2) . . . . ?
C21 C9 C36 S5 179.5(9) . . . . ?
C21 C9 C36 C22 -4.5(15) . . . . ?
C22 S1 C21 C9 -1.4(9) . . . . ?
C22 S1 C21 C20 177.8(9) . . . . ?
C22 C23 C37 S5 1.6(11) . . . . ?
C22 C23 C37 C5 -177.5(8) . . . . ?
C23 N2 C6 C1 179.3(6) . . . . ?
C23 N2 C6 C5 3.3(8) . . . . ?
C23 N2 C13 C40 -92.0(12) . . . . ?
C23 C22 C36 S5 0.0(12) . . . . ?
C23 C22 C36 C9 -176.9(10) . . . . ?
C24 S2 C25 C26 -178.8(12) . . . . ?
C24 S2 C25 C50 0.4(11) . . . . ?
C24 C7 C38 S4 2.8(12) . . . . ?
C24 C7 C38 C2 -178.5(8) . . . . ?
C24 C39 C50 C25 3.8(16) . . . . ?
C24 C39 C50 C51 -172.4(12) . . . . ?
C25 S2 C24 C7 177.4(13) . . . . ?
C25 S2 C24 C39 1.8(9) . . . . ?
C25 C50 C51 C52 -53.6(19) . . . . ?
C25 C50 C51 C56 129.8(15) . . . . ?
C26 C8 C27 C29 172.1(11) . . . . ?
C26 C8 C27 C47 -3(2) . . . . ?
C26 C8 C46 O1 4.1(19) . . . . ?
C26 C8 C46 C30 -172.4(9) . . . . ?
C26 C25 C50 C39 176.8(11) . . . . ?
C26 C25 C50 C51 -7(2) . . . . ?
C27 C8 C26 C25 172.9(13) . . . . ?
C27 C8 C46 O1 -178.2(12) . . . . ?
C27 C8 C46 C30 5.3(11) . . . . ?
C27 C29 C30 C31 177.0(8) . . . . ?
C27 C29 C30 C46 0.7(8) . . . . ?
C28 C29 C30 C31 0.0 . . . . ?
C28 C29 C30 C46 -176.2(8) . . . . ?
C29 C27 C47 C48 167.3(15) . . . . ?
C29 C27 C47 C49 2(2) . . . . ?
C29 C28 C33 F1 -179.9(9) . . . . ?
C29 C28 C33 C32 0.0 . . . . ?
C29 C30 C31 C32 0.0 . . . . ?
C29 C30 C46 O1 179.3(10) . . . . ?
C29 C30 C46 C8 -3.8(10) . . . . ?
C30 C31 C32 F6 179.2(10) . . . . ?
C30 C31 C32 C33 0.0 . . . . ?
C31 C30 C46 O1 3.7(16) . . . . ?
C31 C30 C46 C8 -179.5(7) . . . . ?
C31 C32 C33 F1 179.9(8) . . . . ?
C31 C32 C33 C28 0.0 . . . . ?
C33 C28 C29 C27 -176.0(10) . . . . ?
C33 C28 C29 C30 0.0 . . . . ?
C34 C9 C21 S1 176.6(11) . . . . ?
C34 C9 C21 C20 -3(2) . . . . ?
C34 C9 C36 S5 6.4(19) . . . . ?
C34 C9 C36 C22 -177.6(12) . . . . ?
C36 S5 C37 C5 177.2(12) . . . . ?
C36 S5 C37 C23 -1.3(8) . . . . ?
C36 C9 C21 S1 3.6(14) . . . . ?
C36 C9 C21 C20 -175.5(10) . . . . ?
C36 C9 C34 C35 -106.4(19) . . . . ?
C36 C22 C23 N2 179.2(11) . . . . ?
C36 C22 C23 C37 -1.0(13) . . . . ?
C37 S5 C36 C9 176.8(12) . . . . ?
C37 S5 C36 C22 0.8(9) . . . . ?
C37 C5 C6 N2 -1.7(7) . . . . ?
C37 C5 C6 C1 -178.5(7) . . . . ?
C38 S4 C39 C24 -2.4(9) . . . . ?
C38 S4 C39 C50 -176.3(14) . . . . ?
C38 C2 C3 C4 -179.8(9) . . . . ?
C38 C2 C3 N7 -1.7(10) . . . . ?
C38 C7 C24 S2 179.9(11) . . . . ?
C38 C7 C24 C39 -4.5(13) . . . . ?
C39 S4 C38 C2 -178.3(12) . . . . ?
C39 S4 C38 C7 -0.3(9) . . . . ?
C39 C50 C51 C52 121.7(13) . . . . ?
C39 C50 C51 C56 -54.9(16) . . . . ?
C41 N3 C7 C24 -9.3(19) . . . . ?
C41 N3 C7 C38 175.0(10) . . . . ?
C41 C42 C44 C45 177.9(19) . . . . ?
C43 C42 C44 C45 63(3) . . . . ?
C46 C8 C26 C25 -10(2) . . . . ?
C46 C8 C27 C29 -5.1(12) . . . . ?
C46 C8 C27 C47 179.6(11) . . . . ?
C46 C30 C31 C32 175.3(10) . . . . ?
C47 C27 C29 C28 -5.6(17) . . . . ?
C47 C27 C29 C30 178.1(10) . . . . ?
C50 C25 C26 C8 -179.3(14) . . . . ?
C50 C51 C52 C53 -176.7(12) . . . . ?
C50 C51 C56 C55 176.7(12) . . . . ?
C51 C52 C53 C54 0.0 . . . . ?
C51 C52 C53 C57 -175.0(19) . . . . ?
C52 C51 C56 C55 0.0 . . . . ?
C52 C53 C54 C55 0.0 . . . . ?
C53 C54 C55 C56 0.0 . . . . ?
C54 C55 C56 C51 0.0 . . . . ?
C56 C51 C52 C53 0.0 . . . . ?
C57 C53 C54 C55 174.9(19) . . . . ?
C58 C19 C1A C20 0(3) . . . . ?
C58 C19 C1A C117 179.1(16) . . . . ?
C60 C61 C62 F0AA -179.4(9) . . . . ?
C60 C61 C62 C63 0.0 . . . . ?
C60 C65 C94 O2 -179.5(9) . . . . ?
C60 C65 C94 C67 -6.8(9) . . . . ?
C60 C66 C67 C68 174.6(11) . . . . ?
C60 C66 C67 C94 -5.3(13) . . . . ?
C60 C66 C95 C96 -5(2) . . . . ?
C60 C66 C95 C97 170.8(14) . . . . ?
C61 C60 C65 C64 0.0 . . . . ?
C61 C60 C65 C94 -175.2(8) . . . . ?
C61 C60 C66 C67 179.8(7) . . . . ?
C61 C60 C66 C95 1(2) . . . . ?
C61 C62 C63 F8 -179.9(9) . . . . ?
C61 C62 C63 C64 0.0 . . . . ?
C62 C63 C64 C65 0.0 . . . . ?
C63 C64 C65 C60 0.0 . . . . ?
C63 C64 C65 C94 174.3(9) . . . . ?
C64 C65 C94 O2 5.8(15) . . . . ?
C64 C65 C94 C67 178.5(7) . . . . ?
C65 C60 C61 C62 0.0 . . . . ?
C65 C60 C66 C67 1.3(11) . . . . ?
C65 C60 C66 C95 -177.1(13) . . . . ?
C66 C60 C61 C62 -178.4(10) . . . . ?
C66 C60 C65 C64 178.7(8) . . . . ?
C66 C60 C65 C94 3.5(8) . . . . ?
C66 C67 C68 C69 173.9(14) . . . . ?
C66 C67 C94 O2 179.7(11) . . . . ?
C66 C67 C94 C65 7.4(12) . . . . ?
C67 C66 C95 C96 176.8(13) . . . . ?
C67 C66 C95 C97 -7(2) . . . . ?
C67 C68 C69 S6 -2(2) . . . . ?
C67 C68 C69 C98 176.5(14) . . . . ?
C68 C67 C94 O2 -0.2(19) . . . . ?
C68 C67 C94 C65 -172.6(11) . . . . ?
C68 C69 C98 C93 176.5(11) . . . . ?
C68 C69 C98 C99 -2(2) . . . . ?
C69 S6 C70 C71 -178.7(14) . . . . ?
C69 S6 C70 C93 -1.6(10) . . . . ?
C69 C98 C99 C100 -60.8(18) . . . . ?
C69 C98 C99 C104 124.5(15) . . . . ?
C70 S6 C69 C68 -177.4(13) . . . . ?
C70 S6 C69 C98 3.7(11) . . . . ?
C70 C71 C92 S9 1.9(14) . . . . ?
C70 C71 C92 C89 -179.9(9) . . . . ?
C70 C93 C98 C69 3.2(17) . . . . ?
C70 C93 C98 C99 -177.8(12) . . . . ?
C71 N9 C90 C89 2.9(9) . . . . ?
C71 N9 C90 C91 179.9(7) . . . . ?
C71 N9 C106 C107 -100.8(14) . . . . ?
C71 C70 C93 S9 -0.1(14) . . . . ?
C71 C70 C93 C98 177.2(11) . . . . ?
C72 N10 C91 C86 1.5(8) . . . . ?
C72 N10 C91 C90 -178.2(6) . . . . ?
C72 N10 C110 C111 -94.9(14) . . . . ?
C72 C10 C86 C87 179.3(7) . . . . ?
C72 C10 C86 C91 2.0(10) . . . . ?
C73 S7 C74 C75 173.0(11) . . . . ?
C73 S7 C74 C114 1.6(11) . . . . ?
C73 C11 C114 C74 4.0(17) . . . . ?
C73 C11 C114 C115 -178.7(13) . . . . ?
C74 S7 C73 C11 0.5(9) . . . . ?
C74 S7 C73 C72 177.5(13) . . . . ?
C74 C75 C77 C76 173.1(17) . . . . ?
C74 C75 C77 C78 -5(3) . . . . ?
C74 C114 C115 C116 74(2) . . . . ?
C75 C74 C114 C11 -174.1(13) . . . . ?
C75 C74 C114 C115 9(2) . . . . ?
C75 C77 C78 O4 0(4) . . . . ?
C75 C77 C78 C79 -179.8(13) . . . . ?
C76 C77 C78 O4 -178(3) . . . . ?
C76 C77 C78 C79 2(2) . . . . ?
C77 C76 C84 C79 -1.3(15) . . . . ?
C77 C76 C84 C83 -179.3(12) . . . . ?
C77 C76 C119 C85 3(3) . . . . ?
C77 C76 C119 C120 -176.5(17) . . . . ?
C77 C78 C79 C80 178.4(11) . . . . ?
C77 C78 C79 C84 -2.6(19) . . . . ?
C78 C79 C80 C81 178.9(17) . . . . ?
C78 C79 C84 C76 2.5(15) . . . . ?
C78 C79 C84 C83 -179.1(15) . . . . ?
C79 C80 C81 C82 0.0 . . . . ?
C79 C80 C81 F2AA -180.0(17) . . . . ?
C80 C79 C84 C76 -178.4(13) . . . . ?
C80 C79 C84 C83 0.0 . . . . ?
C80 C81 C82 C83 0.0 . . . . ?
C80 C81 C82 F3AA 177.7(15) . . . . ?
C81 C82 C83 C84 0.0 . . . . ?
C82 C83 C84 C76 177.8(18) . . . . ?
C82 C83 C84 C79 0.0 . . . . ?
C84 C76 C77 C75 -178.6(15) . . . . ?
C84 C76 C77 C78 0(2) . . . . ?
C84 C76 C119 C85 -175.6(15) . . . . ?
C84 C76 C119 C120 4(3) . . . . ?
C84 C79 C80 C81 0.0 . . . . ?
C86 C10 C72 N10 -1.1(12) . . . . ?
C86 C10 C72 C73 179.2(8) . . . . ?
C86 C87 C88 N12 -178.6(7) . . . . ?
C86 C87 C88 C89 0.0 . . . . ?
C87 C86 C91 N10 -179.8(7) . . . . ?
C87 C86 C91 C90 0.0 . . . . ?
C87 C88 C89 C90 0.0 . . . . ?
C87 C88 C89 C92 -179.3(9) . . . . ?
C88 C89 C90 N9 177.6(7) . . . . ?
C88 C89 C90 C91 0.0 . . . . ?
C88 C89 C92 S9 -1.2(17) . . . . ?
C88 C89 C92 C71 -178.6(7) . . . . ?
C89 C90 C91 N10 179.7(9) . . . . ?
C89 C90 C91 C86 0.0 . . . . ?
C90 N9 C71 C70 178.0(13) . . . . ?
C90 N9 C71 C92 -1.8(13) . . . . ?
C90 N9 C106 C107 82.8(15) . . . . ?
C90 C89 C92 S9 179.5(10) . . . . ?
C90 C89 C92 C71 2.0(10) . . . . ?
C91 N10 C72 C10 -0.3(11) . . . . ?
C91 N10 C72 C73 179.4(11) . . . . ?
C91 N10 C110 C111 68.6(17) . . . . ?
C91 C86 C87 N11 -179.0(8) . . . . ?
C91 C86 C87 C88 0.0 . . . . ?
C92 S9 C93 C70 0.9(10) . . . . ?
C92 S9 C93 C98 -175.8(14) . . . . ?
C92 C89 C90 N9 -3.0(7) . . . . ?
C92 C89 C90 C91 179.4(8) . . . . ?
C93 S9 C92 C71 -1.6(10) . . . . ?
C93 S9 C92 C89 -178.9(13) . . . . ?
C93 C70 C71 N9 179.1(13) . . . . ?
C93 C70 C71 C92 -1.1(15) . . . . ?
C93 C98 C99 C100 120.4(13) . . . . ?
C93 C98 C99 C104 -54.2(16) . . . . ?
C94 C67 C68 C69 -6(2) . . . . ?
C95 C66 C67 C68 -7(2) . . . . ?
C95 C66 C67 C94 173.1(13) . . . . ?
C98 C99 C100 C101 -174.8(12) . . . . ?
C98 C99 C104 C103 174.6(12) . . . . ?
C99 C100 C101 C102 0.0 . . . . ?
C99 C100 C101 C105 -174.4(15) . . . . ?
C100 C99 C104 C103 0.0 . . . . ?
C100 C101 C102 C103 0.0 . . . . ?
C101 C102 C103 C104 0.0 . . . . ?
C102 C103 C104 C99 0.0 . . . . ?
C104 C99 C100 C101 0.0 . . . . ?
C105 C101 C102 C103 174.5(15) . . . . ?
C106 N9 C71 C70 1(2) . . . . ?
C106 N9 C71 C92 -178.8(11) . . . . ?
C106 N9 C90 C89 179.7(10) . . . . ?
C106 N9 C90 C91 -3.4(16) . . . . ?
C110 N10 C72 C10 167.0(11) . . . . ?
C110 N10 C72 C73 -13.3(19) . . . . ?
C110 N10 C91 C86 -163.8(12) . . . . ?
C110 N10 C91 C90 16.4(16) . . . . ?
C110 C111 C112 C113 178.9(19) . . . . ?
C114 C11 C73 S7 -2.6(13) . . . . ?
C114 C11 C73 C72 179.5(10) . . . . ?
C114 C74 C75 C77 178.4(18) . . . . ?
C117 C1A C20 C21 3(2) . . . . ?
C118 C58 C59 N8 173(6) . . . . ?
F1AA C15 C16 C17 178.1(11) . . . . ?
F1AA C15 C16 F2 -2.0(14) . . . . ?
F2 C16 C17 C18 -179.9(14) . . . . ?
C119 C76 C77 C75 2(3) . . . . ?
C119 C76 C77 C78 -179.4(19) . . . . ?
C119 C76 C84 C79 177.9(15) . . . . ?
C119 C76 C84 C83 0(3) . . . . ?
F3AA C82 C83 C84 -177.9(14) . . . . ?
F2AA C81 C82 C83 180.0(17) . . . . ?
F2AA C81 C82 F3AA -2.3(18) . . . . ?

loop_
_smtbx_masks_void_nr
_smtbx_masks_void_average_x
_smtbx_masks_void_average_y
_smtbx_masks_void_average_z
_smtbx_masks_void_volume
_smtbx_masks_void_count_electrons
_smtbx_masks_void_content
1 -0.782 -0.669 -0.241 4224.5 847.8 ?
